data_7229221
loop_
_publ_author_name
'Shemchuk, Oleksii'
'Degli Esposti, Lorenzo'
'Grepioni, Fabrizia'
'Braga, Dario'

_publ_section_title
;
 Ionic co-crystals of enantiopure and racemic histidine with calcium
 halides
;
_journal_name_full CrystEngComm
_journal_paper_doi 10.1039/C7CE01326D
_journal_year 2017
_chemical_formula_moiety 'C6 H9 N3 O4, Ca0.5 I1, H2 O, H2 O'
_chemical_formula_sum 'C12 H18 Ca I2 N6 O8'
_chemical_formula_weight 676.26
_space_group_IT_number 2
_symmetry_cell_setting triclinic
_symmetry_space_group_name_Hall '-P 1'
_symmetry_space_group_name_H-M 'P -1'
_audit_update_record
;
2017-07-19 deposited with the CCDC.
2017-09-21 downloaded from the CCDC.
;
_cell_angle_alpha 94.53901(13)
_cell_angle_beta 95.92579(13)
_cell_angle_gamma 102.7035(13)
_cell_formula_units_Z 1
_cell_length_a 4.90323(9)
_cell_length_b 10.54663(2)
_cell_length_c 11.9651(3)
_cell_measurement_temperature 298
_cell_volume 597.058(19)
_diffrn_ambient_temperature 298
_diffrn_measurement_device_type 'Panalytical XPert PRO'
_diffrn_radiation_probe x-ray
_diffrn_radiation_type 'Cu K\a'
_diffrn_radiation_wavelength 1.54180
_exptl_crystal_density_diffrn 1.859
_pd_char_colour white
_pd_proc_ls_prof_R_factor 0.0330
_pd_proc_ls_prof_wR_expected 0.0279
_pd_proc_ls_prof_wR_factor 0.0435
_refine_ls_goodness_of_fit_all 1.55828
_refine_ls_number_parameters 0.000000
_refine_ls_R_I_factor 0.0331
_refine_ls_shift/su_max 7.52751511e-014
_cod_data_source_file c7ce01326d2.cif
_cod_data_source_block DL-His_CaI2
_cod_depositor_comments
;
The following automatic conversions were performed:

'_symmetry_cell_setting' value 'Triclinic' changed to 'triclinic'
according to
/home/data/users/saulius/crontab/automatic-downloads/rss-feeds/RSC/lib/dictionaries/cif_core.dic
dictionary named 'cif_core.dic' version 2.4.2 from 2011-04-26.

Automatic conversion script
Id: cif_fix_values 4973 2017-02-22 13:04:09Z antanas 
;
_cod_original_cell_volume 597.06(2)
_cod_original_formula_sum ' C12 H18 Ca I2 N6 O8'
_cod_database_code 7229221

loop_
_symmetry_equiv_pos_as_xyz
'x, y, z '
'-x, -y, -z '

loop_
_atom_site_label
_atom_site_type_symbol
_atom_site_symmetry_multiplicity
_atom_site_fract_x
_atom_site_fract_y
_atom_site_fract_z
_atom_site_occupancy
_atom_site_B_iso_or_equiv
C1 C 2 0.9499(4) 0.5467(5) -0.1814(12) 1 1.16058
C2 C 2 1.042(6) 0.5530(3) -0.3009(3) 1 1.16058
C3 C 2 1.085(2) 0.4201(5) -0.3480(4) 1 1.16058
C4 C 2 0.812(4) 0.3170(5) -0.3711(5) 1 1.16058
C5 C 2 0.427(6) 0.2051(6) -0.4661(8) 1 1.16058
C6 C 2 0.689(6) 0.2302(2) -0.3031(6) 1 1.16058
N1 N 2 1.311(2) 0.654(4) -0.296(4) 1 1.16058
N2 N 2 0.648(4) 0.302(7) -0.474(7) 1 1.16058
N3 N 2 0.443(7) 0.159(4) -0.365(8) 1 1.16058
O1 O 2 0.6924(6) 0.5300(10) -0.1745(14) 1 1.16058
O2 O 2 1.1431(5) 0.5622(19) -0.1012(18) 1 1.16058
H1 H 2 0.8712(10) 0.570(5) -0.358(4) 1 1.392696
H2 H 2 1.2260(3) 0.387(3) -0.286(3) 1 1.392696
H3 H 2 1.1781(19) 0.431(7) -0.426(5) 1 1.392696
H4 H 2 0.2541(7) 0.169(8) -0.533(9) 1 1.392696
H5 H 2 0.7679(7) 0.2179(14) -0.217(8) 1 1.392696
H6 H 2 0.3212(9) 0.095(3) -0.343(9) 1 1.392696
H7 H 2 1.4411(2) 0.634(3) -0.2501(4) 1 1.392696
H8 H 2 1.3631(3) 0.658(6) -0.3630(5) 1 1.392696
H9 H 2 1.2851(4) 0.730(3) -0.2711(5) 1 1.392696
Ca Ca 1 0.5 0.5 0 0.5 0.19521
Ow O 2 0.7135(10) 0.7385(11) 0.06012(2) 1 2
Ow2 O 2 0.28413(9) 0.8669(10) 0.04219(2) 1 2
I I 2 0.02887(14) 0.08925(16) 0.2263(4) 1 1.58408
